data_1532607
loop_
_publ_author_name
'James, M.'
'Carter, M.L.'
'Watson, J.N.'

_publ_section_title
;
 The synthesis, crystal chemistry and structures of Y-doped brannerite
 (U1-x Yx Ti2 O6) and thorutite (Th1-x Yx Ti2 O6-d) phases
;
_journal_name_full 'Journal of Solid State Chemistry'
_journal_page_first 329
_journal_page_last 333
_journal_volume 174
_journal_year 2003
_chemical_formula_sum 'O6 Ti2 U0.54 Y0.46'
_chemical_name_systematic '(U0.54 Y0.46) (Ti2 O6)'
_space_group_IT_number 12
_symmetry_space_group_name_Hall '-C 2y'
_symmetry_space_group_name_H-M 'C 1 2/m 1'
_cell_angle_alpha 90
_cell_angle_beta 118.38
_cell_angle_gamma 90
_cell_formula_units_Z 2
_cell_length_a 9.8008
_cell_length_b 3.7276
_cell_length_c 6.8745
_cell_volume 220.965
_citation_journal_id_ASTM JSSCBI
_cod_data_source_file James_JSSCBI_2003_134.cif
_cod_data_source_block O6Ti2U0.54Y0.46
_cod_original_cell_volume 220.9648
_cod_database_code 1532607

loop_
_symmetry_equiv_pos_as_xyz
x,y,z
-x,y,-z
-x,-y,-z
x,-y,z
x+1/2,y+1/2,z
-x+1/2,y+1/2,-z
-x+1/2,-y+1/2,-z
x+1/2,-y+1/2,z

loop_
_atom_site_label
_atom_site_type_symbol
_atom_site_fract_x
_atom_site_fract_y
_atom_site_fract_z
_atom_site_occupancy
_atom_site_U_iso_or_equiv
O3 O-2 0.2835 0 0.4072 1 0.0
Ti1 Ti+4 0.8261 0 0.3922 1 0.0
O1 O-2 0.9785 0 0.3061 1 0.0
O2 O-2 0.6509 0 0.1034 1 0.0
U1 U+4 0 0 0 0.54 0.0
Y1 Y+3 0 0 0 0.46 0.0
